data_2213949
loop_
_publ_author_name
'Rong-Hua Zeng'
'Yong-Cai Qiu'
'Yue-Peng Cai'
'Jian-Zhong Wu'
'Hong Deng'

_publ_section_title
;Poly[[diaquatris[\m~4~-(<i>p</i>-phenylenedioxy)diacetato]dipraseodymium(III)]
 dihydrate]
;
_journal_coeditor_code RZ2137
_journal_issue 6
_journal_name_full 'Acta Crystallographica Section E'
_journal_page_first m1666
_journal_page_last m1666
_journal_paper_doi 10.1107/S1600536807022519
_journal_volume 63
_journal_year 2007
_chemical_formula_iupac '[Pr2 (C10 H8 O6)3 (H2 O)2] , 2H2 O'
_chemical_formula_moiety 'C30 H28 O20 Pr2 , 2H2 O'
_chemical_formula_sum 'C30 H32 O22 Pr2'
_chemical_formula_weight 1026.38
_chemical_name_systematic
;
Poly[[diaquatris[\m~4~-(p-phenylenedioxy)diacetato]dipraseodymium(III)]
dihydrate]
;
_space_group_IT_number 14
_symmetry_cell_setting monoclinic
_symmetry_space_group_name_Hall '-P 2ybc'
_symmetry_space_group_name_H-M 'P 1 21/c 1'
_atom_sites_solution_hydrogens geom
_atom_sites_solution_primary direct
_atom_sites_solution_secondary difmap
_audit_creation_method SHELXL97
_cell_angle_alpha 90.00
_cell_angle_beta 108.9560(10)
_cell_angle_gamma 90.00
_cell_formula_units_Z 2
_cell_length_a 12.1685(3)
_cell_length_b 16.9339(4)
_cell_length_c 8.9299(2)
_cell_measurement_reflns_used 3500
_cell_measurement_temperature 293(2)
_cell_measurement_theta_max 28.00
_cell_measurement_theta_min 1.66
_cell_volume 1740.31(7)
_computing_cell_refinement 'SAINT (Bruker, 2004)'
_computing_data_collection 'APEX2 (Bruker, 2004)'
_computing_data_reduction SAINT
_computing_molecular_graphics 'SHELXTL (Bruker, 2004)'
_computing_publication_material SHELXTL
_computing_structure_refinement 'SHELXL97 (Sheldrick, 1997)'
_computing_structure_solution 'SHELXS97 (Sheldrick, 1997)'
_diffrn_ambient_temperature 293(2)
_diffrn_measured_fraction_theta_full 0.997
_diffrn_measured_fraction_theta_max 0.997
_diffrn_measurement_device_type 'Bruker APEXII area-detector'
_diffrn_measurement_method '\f and \w'
_diffrn_radiation_monochromator graphite
_diffrn_radiation_source 'fine-focus sealed tube'
_diffrn_radiation_type MoK\a
_diffrn_radiation_wavelength 0.71073
_diffrn_reflns_av_R_equivalents 0.0362
_diffrn_reflns_av_sigmaI/netI 0.0389
_diffrn_reflns_limit_h_max 16
_diffrn_reflns_limit_h_min -16
_diffrn_reflns_limit_k_max 22
_diffrn_reflns_limit_k_min -17
_diffrn_reflns_limit_l_max 11
_diffrn_reflns_limit_l_min -11
_diffrn_reflns_number 14677
_diffrn_reflns_theta_full 28.00
_diffrn_reflns_theta_max 28.00
_diffrn_reflns_theta_min 2.14
_diffrn_standards_number 0
_exptl_absorpt_coefficient_mu 2.859
_exptl_absorpt_correction_T_max 0.715
_exptl_absorpt_correction_T_min 0.607
_exptl_absorpt_correction_type multi-scan
_exptl_absorpt_process_details '(SADABS; Sheldrick, 1996)'
_exptl_crystal_colour colourless
_exptl_crystal_density_diffrn 1.959
_exptl_crystal_density_method 'not measured'
_exptl_crystal_description block
_exptl_crystal_F_000 1012
_exptl_crystal_size_max 0.18
_exptl_crystal_size_mid 0.15
_exptl_crystal_size_min 0.12
_refine_diff_density_max 0.621
_refine_diff_density_min -0.809
_refine_ls_extinction_method none
_refine_ls_goodness_of_fit_ref 1.028
_refine_ls_hydrogen_treatment constr
_refine_ls_matrix_type full
_refine_ls_number_parameters 244
_refine_ls_number_reflns 4182
_refine_ls_number_restraints 6
_refine_ls_restrained_S_all 1.028
_refine_ls_R_factor_all 0.0423
_refine_ls_R_factor_gt 0.0296
_refine_ls_shift/su_max 0.001
_refine_ls_shift/su_mean 0.000
_refine_ls_structure_factor_coef Fsqd
_refine_ls_weighting_details 'calc w = 1/[\s^2^(Fo^2^)+(0.0304P)^2^+2.8471P] where P=(Fo^2^+2Fc^2^)/3'
_refine_ls_weighting_scheme calc
_refine_ls_wR_factor_gt 0.0674
_refine_ls_wR_factor_ref 0.0728
_reflns_number_gt 3381
_reflns_number_total 4182
_reflns_threshold_expression I>2\s(I)
_cod_data_source_file rz2137.cif
_cod_data_source_block I
_cod_original_cell_volume 1740.30(7)
_cod_original_sg_symbol_H-M 'P 21/c'
_cod_database_code 2213949
_cod_database_fobs_code 2213949

loop_
_symmetry_equiv_pos_as_xyz
'x, y, z'
'-x, y+1/2, -z+1/2'
'-x, -y, -z'
'x, -y-1/2, z-1/2'

loop_
_atom_site_type_symbol
_atom_site_label
_atom_site_fract_x
_atom_site_fract_y
_atom_site_fract_z
_atom_site_U_iso_or_equiv
_atom_site_adp_type
_atom_site_calc_flag
_atom_site_refinement_flags
_atom_site_occupancy
C C1 0.3882(3) 0.2982(2) 1.0544(4) 0.0214(7) Uani d . 1
C C2 0.2921(3) 0.2998(2) 0.8969(4) 0.0230(8) Uani d . 1
H H2A 0.2219 0.3214 0.9097 0.028 Uiso calc R 1
H H2B 0.3144 0.3329 0.8229 0.028 Uiso calc R 1
C C3 0.1633(3) 0.2069(2) 0.7228(4) 0.0198(7) Uani d . 1
C C4 0.1125(3) 0.2595(2) 0.6019(5) 0.0274(8) Uani d . 1
H H4 0.1479 0.3077 0.5967 0.033 Uiso calc R 1
C C5 0.0081(3) 0.2397(2) 0.4888(5) 0.0289(9) Uani d . 1
H H5 -0.0268 0.2749 0.4075 0.035 Uiso calc R 1
C C6 -0.0447(3) 0.1683(2) 0.4949(4) 0.0218(8) Uani d . 1
C C7 0.0062(3) 0.1167(2) 0.6184(4) 0.0262(8) Uani d . 1
H H7 -0.0295 0.0687 0.6244 0.031 Uiso calc R 1
C C8 0.1099(3) 0.1363(2) 0.7325(4) 0.0240(8) Uani d . 1
H H8 0.1437 0.1019 0.8159 0.029 Uiso calc R 1
C C9 -0.1944(3) 0.0758(2) 0.3755(4) 0.0270(8) Uani d . 1
H H9A -0.2151 0.0695 0.4709 0.032 Uiso calc R 1
H H9B -0.1353 0.0369 0.3781 0.032 Uiso calc R 1
C C10 -0.3006(3) 0.0605(2) 0.2326(4) 0.0227(8) Uani d . 1
C C11 0.3538(3) 0.0272(2) 1.1574(4) 0.0254(8) Uani d . 1
C C12 0.3027(4) -0.0132(3) 1.2703(5) 0.0414(11) Uani d . 1
H H12A 0.2934 -0.0690 1.2443 0.050 Uiso calc R 1
H H12B 0.3569 -0.0086 1.3770 0.050 Uiso calc R 1
C C13 0.1003(4) 0.0075(3) 1.1304(5) 0.0352(10) Uani d . 1
C C14 0.0010(4) 0.0502(3) 1.1204(5) 0.0368(10) Uani d . 1
H H14 0.0016 0.0842 1.2024 0.044 Uiso calc R 1
C C15 0.0980(4) -0.0433(3) 1.0079(5) 0.0377(10) Uani d . 1
H H15 0.1636 -0.0727 1.0126 0.045 Uiso calc R 1
O O1 0.4518(3) 0.23847(17) 1.0882(3) 0.0385(8) Uani d . 1
O O2 0.3992(2) 0.35833(16) 1.1385(3) 0.0284(6) Uani d . 1
O O3 0.2716(2) 0.22057(15) 0.8373(3) 0.0241(6) Uani d . 1
O O4 -0.1475(2) 0.15296(16) 0.3742(3) 0.0272(6) Uani d . 1
O O5 -0.3176(2) -0.01103(16) 0.2027(3) 0.0281(6) Uani d . 1
O O6 -0.3610(2) 0.11699(16) 0.1607(3) 0.0312(6) Uani d . 1
O O7 0.3150(2) 0.09148(16) 1.0965(3) 0.0318(6) Uani d . 1
O O8 0.4394(2) -0.00571(16) 1.1333(3) 0.0282(6) Uani d . 1
O O9 0.1936(3) 0.0180(2) 1.2671(3) 0.0414(8) Uani d . 1
O O1W 0.6001(3) 0.2096(2) 0.8741(4) 0.0525(10) Uani d D 1
O O2W 0.7480(3) 0.2822(2) 0.1433(4) 0.0648(11) Uani d D 1
Pr Pr1 0.451486(16) 0.116370(11) 0.92970(2) 0.01832(7) Uani d . 1
H H1W 0.6202 0.2263 0.7986 0.022 Uiso d RD 1
H H2W 0.5562 0.2409 0.8926 0.022 Uiso d RD 1
H H3W 0.7894 0.2456 0.1300 0.022 Uiso d RD 1
H H4W 0.6805 0.2807 0.0727 0.022 Uiso d RD 1

loop_
_atom_site_aniso_label
_atom_site_aniso_U_11
_atom_site_aniso_U_22
_atom_site_aniso_U_33
_atom_site_aniso_U_12
_atom_site_aniso_U_13
_atom_site_aniso_U_23
C1 0.0247(19) 0.019(2) 0.0184(16) 0.0007(15) 0.0038(14) 0.0004(15)
C2 0.027(2) 0.0151(19) 0.0206(17) -0.0004(15) -0.0008(15) -0.0047(14)
C3 0.0137(16) 0.0204(19) 0.0200(16) 0.0001(14) -0.0021(13) -0.0060(14)
C4 0.023(2) 0.021(2) 0.031(2) -0.0068(16) -0.0009(16) 0.0024(16)
C5 0.023(2) 0.026(2) 0.0268(19) -0.0029(17) -0.0073(16) 0.0071(16)
C6 0.0156(17) 0.022(2) 0.0199(16) -0.0023(15) -0.0047(13) -0.0043(15)
C7 0.0225(19) 0.023(2) 0.0248(18) -0.0062(16) -0.0034(15) 0.0009(16)
C8 0.0203(18) 0.022(2) 0.0217(17) -0.0001(15) -0.0038(14) 0.0033(15)
C9 0.0236(19) 0.020(2) 0.0262(19) -0.0056(16) -0.0076(15) 0.0021(16)
C10 0.0204(18) 0.025(2) 0.0185(17) -0.0065(16) 0.0009(14) 0.0007(15)
C11 0.0240(19) 0.027(2) 0.0238(18) -0.0021(16) 0.0052(15) -0.0027(16)
C12 0.040(3) 0.044(3) 0.042(2) 0.001(2) 0.016(2) 0.018(2)
C13 0.037(2) 0.033(3) 0.043(2) -0.007(2) 0.024(2) 0.005(2)
C14 0.042(3) 0.031(2) 0.047(3) -0.007(2) 0.028(2) -0.007(2)
C15 0.036(2) 0.031(3) 0.056(3) 0.0017(19) 0.028(2) 0.002(2)
O1 0.0356(17) 0.0254(17) 0.0343(16) 0.0095(13) -0.0166(13) -0.0140(13)
O2 0.0379(16) 0.0199(15) 0.0197(12) 0.0014(12) -0.0012(11) -0.0079(11)
O3 0.0192(13) 0.0168(14) 0.0249(13) -0.0007(10) -0.0084(10) -0.0051(10)
O4 0.0201(13) 0.0207(15) 0.0271(13) -0.0082(11) -0.0110(11) 0.0041(11)
O5 0.0237(14) 0.0196(15) 0.0321(14) -0.0063(11) -0.0032(12) -0.0030(11)
O6 0.0239(14) 0.0246(16) 0.0300(14) -0.0006(12) -0.0122(12) 0.0044(12)
O7 0.0388(16) 0.0234(15) 0.0392(16) 0.0103(13) 0.0208(13) 0.0093(13)
O8 0.0252(14) 0.0282(16) 0.0279(14) 0.0072(12) 0.0039(12) 0.0005(12)
O9 0.0360(17) 0.055(2) 0.0406(17) -0.0066(15) 0.0231(15) 0.0001(15)
O1W 0.050(2) 0.065(3) 0.0345(17) -0.0256(18) 0.0027(15) 0.0144(16)
O2W 0.053(2) 0.067(3) 0.056(2) -0.012(2) -0.0079(18) 0.011(2)
Pr1 0.01760(11) 0.01524(11) 0.01758(10) -0.00029(8) -0.00054(7) 0.00020(8)

loop_
_atom_type_symbol
_atom_type_description
_atom_type_scat_dispersion_real
_atom_type_scat_dispersion_imag
_atom_type_scat_source
C C 0.0033 0.0016 'International Tables Vol C Tables 4.2.6.8 and 6.1.1.4'
H H 0.0000 0.0000 'International Tables Vol C Tables 4.2.6.8 and 6.1.1.4'
O O 0.0106 0.0060 'International Tables Vol C Tables 4.2.6.8 and 6.1.1.4'
Pr Pr -0.2180 2.8214 'International Tables Vol C Tables 4.2.6.8 and 6.1.1.4'

loop_
_geom_angle_atom_site_label_1
_geom_angle_atom_site_label_2
_geom_angle_atom_site_label_3
_geom_angle_site_symmetry_1
_geom_angle_site_symmetry_3
_geom_angle
O2 C1 O1 . . 125.3(3)
O2 C1 C2 . . 116.5(3)
O1 C1 C2 . . 118.1(3)
O3 C2 C1 . . 108.5(3)
O3 C2 H2A . . 110.0
C1 C2 H2A . . 110.0
O3 C2 H2B . . 110.0
C1 C2 H2B . . 110.0
H2A C2 H2B . . 108.4
C8 C3 C4 . . 120.6(3)
C8 C3 O3 . . 116.7(3)
C4 C3 O3 . . 122.7(3)
C3 C4 C5 . . 119.0(4)
C3 C4 H4 . . 120.5
C5 C4 H4 . . 120.5
C6 C5 C4 . . 120.9(3)
C6 C5 H5 . . 119.5
C4 C5 H5 . . 119.5
C5 C6 O4 . . 116.7(3)
C5 C6 C7 . . 119.4(3)
O4 C6 C7 . . 123.9(3)
C8 C7 C6 . . 120.0(4)
C8 C7 H7 . . 120.0
C6 C7 H7 . . 120.0
C3 C8 C7 . . 120.0(3)
C3 C8 H8 . . 120.0
C7 C8 H8 . . 120.0
O4 C9 C10 . . 112.6(3)
O4 C9 H9A . . 109.1
C10 C9 H9A . . 109.1
O4 C9 H9B . . 109.1
C10 C9 H9B . . 109.1
H9A C9 H9B . . 107.8
O5 C10 O6 . . 127.3(3)
O5 C10 C9 . . 112.6(3)
O6 C10 C9 . . 120.0(3)
O7 C11 O8 . . 122.1(4)
O7 C11 C12 . . 120.6(4)
O8 C11 C12 . . 117.2(4)
O9 C12 C11 . . 113.8(4)
O9 C12 H12A . . 108.8
C11 C12 H12A . . 108.8
O9 C12 H12B . . 108.8
C11 C12 H12B . . 108.8
H12A C12 H12B . . 107.7
O9 C13 C15 . . 125.3(4)
O9 C13 C14 . . 116.0(4)
C15 C13 C14 . . 118.7(4)
C15 C14 C13 3_557 . 121.4(4)
C15 C14 H14 3_557 . 119.3
C13 C14 H14 . . 119.3
C14 C15 C13 3_557 . 119.9(4)
C14 C15 H15 3_557 . 120.1
C13 C15 H15 . . 120.1
C1 O1 Pr1 . . 130.1(2)
C1 O2 Pr1 . 4_566 135.0(2)
C3 O3 C2 . . 115.8(3)
C3 O3 Pr1 . . 126.0(2)
C2 O3 Pr1 . . 117.86(19)
C6 O4 C9 . . 115.3(3)
C10 O5 Pr1 . 3_556 148.5(2)
C10 O6 Pr1 . 1_454 129.8(2)
C11 O7 Pr1 . . 99.8(2)
C11 O8 Pr1 . 3_657 155.7(3)
C11 O8 Pr1 . . 90.3(2)
Pr1 O8 Pr1 3_657 . 105.58(9)
C13 O9 C12 . . 117.6(3)
Pr1 O1W H1W . . 140.5
Pr1 O1W H2W . . 79.0
H1W O1W H2W . . 109.3
H3W O2W H4W . . 110.7
O5 Pr1 O8 3_556 3_657 70.05(9)
O5 Pr1 O1 3_556 . 138.91(10)
O8 Pr1 O1 3_657 . 148.69(9)
O5 Pr1 O2 3_556 4_565 73.65(9)
O8 Pr1 O2 3_657 4_565 82.36(9)
O1 Pr1 O2 . 4_565 113.49(9)
O5 Pr1 O6 3_556 1_656 132.82(9)
O8 Pr1 O6 3_657 1_656 77.26(9)
O1 Pr1 O6 . 1_656 72.56(9)
O2 Pr1 O6 4_565 1_656 134.67(10)
O5 Pr1 O1W 3_556 . 139.07(10)
O8 Pr1 O1W 3_657 . 87.60(11)
O1 Pr1 O1W . . 74.31(12)
O2 Pr1 O1W 4_565 . 69.60(9)
O6 Pr1 O1W 1_656 . 69.51(10)
O5 Pr1 O7 3_556 . 73.11(9)
O8 Pr1 O7 3_657 . 119.94(9)
O1 Pr1 O7 . . 72.20(10)
O2 Pr1 O7 4_565 . 128.92(9)
O6 Pr1 O7 1_656 . 96.22(9)
O1W Pr1 O7 . . 146.24(11)
O5 Pr1 O3 3_556 . 88.99(8)
O8 Pr1 O3 3_657 . 149.67(8)
O1 Pr1 O3 . . 59.33(8)
O2 Pr1 O3 4_565 . 70.52(8)
O6 Pr1 O3 1_656 . 131.89(8)
O1W Pr1 O3 . . 95.18(10)
O7 Pr1 O3 . . 71.23(8)
O5 Pr1 O8 3_556 . 66.83(8)
O8 Pr1 O8 3_657 . 74.42(9)
O1 Pr1 O8 . . 103.55(9)
O2 Pr1 O8 4_565 . 138.96(8)
O6 Pr1 O8 1_656 . 72.30(8)
O1W Pr1 O8 . . 140.50(9)
O7 Pr1 O8 . . 47.76(8)
O3 Pr1 O8 . . 118.08(8)
O5 Pr1 H2W 3_556 . 145.7
O8 Pr1 H2W 3_657 . 105.7
O1 Pr1 H2W . . 58.7
O2 Pr1 H2W 4_565 . 72.0
O6 Pr1 H2W 1_656 . 75.2
O1W Pr1 H2W . . 18.1
O7 Pr1 H2W . . 130.5
O3 Pr1 H2W . . 79.1
O8 Pr1 H2W . . 146.6

loop_
_geom_bond_atom_site_label_1
_geom_bond_atom_site_label_2
_geom_bond_site_symmetry_2
_geom_bond_distance
C1 O2 . 1.246(4)
C1 O1 . 1.250(4)
C1 C2 . 1.509(5)
C2 O3 . 1.435(4)
C2 H2A . 0.9700
C2 H2B . 0.9700
C3 C8 . 1.377(5)
C3 C4 . 1.382(5)
C3 O3 . 1.400(4)
C4 C5 . 1.382(5)
C4 H4 . 0.9300
C5 C6 . 1.378(5)
C5 H5 . 0.9300
C6 O4 . 1.385(4)
C6 C7 . 1.386(5)
C7 C8 . 1.380(5)
C7 H7 . 0.9300
C8 H8 . 0.9300
C9 O4 . 1.427(4)
C9 C10 . 1.514(5)
C9 H9A . 0.9700
C9 H9B . 0.9700
C10 O5 . 1.244(4)
C10 O6 . 1.249(4)
C11 O7 . 1.241(5)
C11 O8 . 1.260(4)
C11 C12 . 1.510(5)
C12 O9 . 1.420(5)
C12 H12A . 0.9700
C12 H12B . 0.9700
C13 O9 . 1.383(5)
C13 C15 . 1.385(6)
C13 C14 . 1.385(6)
C14 C15 3_557 1.372(6)
C14 H14 . 0.9300
C15 C14 3_557 1.372(6)
C15 H15 . 0.9300
O1 Pr1 . 2.505(3)
O2 Pr1 4_566 2.505(2)
O3 Pr1 . 2.723(2)
O5 Pr1 3_556 2.446(3)
O6 Pr1 1_454 2.531(3)
O7 Pr1 . 2.600(3)
O8 Pr1 3_657 2.465(3)
O8 Pr1 . 2.788(3)
O1W Pr1 . 2.568(3)
O1W H1W . 0.8374
O1W H2W . 0.8059
O2W H3W . 0.8319
O2W H4W . 0.8582
Pr1 O5 3_556 2.446(3)
Pr1 O8 3_657 2.465(3)
Pr1 O2 4_565 2.505(2)
Pr1 O6 1_656 2.531(3)
Pr1 H2W . 2.5404

loop_
_geom_hbond_atom_site_label_D
_geom_hbond_atom_site_label_H
_geom_hbond_atom_site_label_A
_geom_hbond_site_symmetry_A
_geom_hbond_distance_DH
_geom_hbond_distance_HA
_geom_hbond_distance_DA
_geom_hbond_angle_DHA
O1W H1W O2W 4_566 0.84 2.40 3.149(5) 149.2
O1W H2W O1 . 0.81 2.47 3.064(5) 131.4
O2W H3W O4 1_655 0.83 2.59 2.992(5) 111.0
O2W H4W O1W 1_554 0.86 2.10 2.778(5) 135.1
